data_2008273
loop_
_publ_author_name
'Strukan, Neven'
'Cindri\'c, Marina'
'Kamenar, Boris'

_publ_section_title
;
 Ca~2~(H~3~ O)~2~[V~10~O~28~]^.^16H~2~O
;
_journal_issue 3
_journal_name_full 'Acta Crystallographica Section C'
_journal_page_first 291
_journal_page_last 293
_journal_paper_doi 10.1107/S0108270198013468
_journal_volume 55
_journal_year 1999
_chemical_formula_iupac 'Ca2 (H3 O1)2 [V10 O28], 16H2 O1'
_chemical_formula_moiety '(Ca 2+)2, (H3O +)2, (V10 O28 6-), 16(H2 O)'
_chemical_formula_structural '(Ca)2 (H3O)2 (V10 O28) 16(H2 O)'
_chemical_formula_sum 'Ca2 H38 O46 V10'
_chemical_formula_weight 1363.848
_chemical_name_systematic
;
calcium hydronium decavanadate hexadecahydrate
;
_space_group_IT_number 2
_symmetry_cell_setting triclinic
_symmetry_space_group_name_Hall '-P 1'
_symmetry_space_group_name_H-M 'P -1'
_cell_angle_alpha 89.996(4)
_cell_angle_beta 102.938(4)
_cell_angle_gamma 110.121(4)
_cell_formula_units_Z 1
_cell_length_a 9.7172(6)
_cell_length_b 10.2638(5)
_cell_length_c 10.5991(4)
_cell_measurement_reflns_used 35
_cell_measurement_temperature 293(2)
_cell_measurement_theta_max 18.0
_cell_measurement_theta_min 11.4
_cell_volume 963.96(9)
_computing_cell_refinement STADI4
_computing_data_collection 'STADI4 (Stoe & Cie, 1996a)'
_computing_data_reduction 'X-RED (Stoe & Cie, 1996b)'
_computing_molecular_graphics 'EUCLID (Spek, 1982) and ORTEPII (Johnson, 1976)'
_computing_publication_material SHELXL97
_computing_structure_refinement 'SHELXL97 (Sheldrick, 1997b)'
_computing_structure_solution 'SHELXS97 (Sheldrick, 1997a)'
_diffrn_ambient_temperature 293(2)
_diffrn_measurement_device 'Philips PW1100 diffractometer updated by Stoe'
_diffrn_measurement_method \q/2\q
_diffrn_radiation_monochromator graphite
_diffrn_radiation_source 'fine-focus sealed tube'
_diffrn_radiation_type MoK\a
_diffrn_radiation_wavelength 0.7107
_diffrn_reflns_av_R_equivalents 0.034
_diffrn_reflns_av_sigmaI/netI 0.0301
_diffrn_reflns_limit_h_max 13
_diffrn_reflns_limit_h_min -13
_diffrn_reflns_limit_k_max 14
_diffrn_reflns_limit_k_min -14
_diffrn_reflns_limit_l_max 14
_diffrn_reflns_limit_l_min 0
_diffrn_reflns_number 5861
_diffrn_reflns_theta_max 30.04
_diffrn_reflns_theta_min 2.52
_diffrn_standards_decay_% 2.3
_diffrn_standards_interval_time 120
_diffrn_standards_number 3
_exptl_absorpt_coefficient_mu 2.708
_exptl_absorpt_correction_type none
_exptl_crystal_colour orange
_exptl_crystal_density_diffrn 2.35
_exptl_crystal_density_method 'not measured'
_exptl_crystal_description prism
_exptl_crystal_F_000 676
_exptl_crystal_size_max 0.38
_exptl_crystal_size_mid 0.36
_exptl_crystal_size_min 0.35
_refine_diff_density_max 0.577
_refine_diff_density_min -0.587
_refine_ls_extinction_method none
_refine_ls_goodness_of_fit_ref 1.006
_refine_ls_hydrogen_treatment noref
_refine_ls_matrix_type full
_refine_ls_number_parameters 262
_refine_ls_number_reflns 5585
_refine_ls_number_restraints 0
_refine_ls_restrained_S_all 1.006
_refine_ls_R_factor_all 0.048
_refine_ls_R_factor_gt 0.030
_refine_ls_shift/su_max 0.002
_refine_ls_shift/su_mean 0.000
_refine_ls_structure_factor_coef Fsqd
_refine_ls_weighting_details 'w = 1/[\s^2^(Fo^2^)+(0.0427P)^2^+0.3079P] where P = (Fo^2^+2Fc^2^)/3'
_refine_ls_weighting_scheme calc
_refine_ls_wR_factor_ref 0.081
_reflns_number_gt 4302
_reflns_number_total 5585
_reflns_threshold_expression I>2\s(I)
_cod_data_source_file ka1295.cif
_cod_data_source_block ka1295
_cod_depositor_comments
;
The following automatic conversions were performed:

'_refine_ls_weighting_scheme' value 'calc w =
1/[\s^2^(Fo^2^)+(0.0427P)^2^+0.3079P] where P = (Fo^2^+2Fc^2^)/3' was
changed to 'calc'. New tag '_refine_ls_weighting_details' was
created. The value of the new tag was set to 'w =
1/[\s^2^(Fo^2^)+(0.0427P)^2^+0.3079P] where P = (Fo^2^+2Fc^2^)/3'.

Automatic conversion script
Id: cif_fix_values 3143 2015-03-26 13:38:13Z robertas 
;
_cod_original_cell_volume 963.92(9)
_cod_original_formula_sum 'H38 O46 Ca2 V10'
_cod_database_code 2008273

loop_
_symmetry_equiv_pos_as_xyz
'x, y, z'
'-x, -y, -z'

loop_
_atom_site_label
_atom_site_fract_x
_atom_site_fract_y
_atom_site_fract_z
_atom_site_U_iso_or_equiv
_atom_site_adp_type
_atom_site_calc_flag
_atom_site_refinement_flags
_atom_site_occupancy
_atom_site_disorder_assembly
_atom_site_disorder_group
_atom_site_type_symbol
V1 0.84763(4) -0.27091(4) 0.40686(3) 0.01982(8) Uani d . 1 . . V
V2 1.01784(4) -0.04025(4) 0.25285(3) 0.01822(8) Uani d . 1 . . V
V3 1.02336(4) 0.26092(4) 0.29384(4) 0.02200(8) Uani d . 1 . . V
V4 0.68579(4) -0.19824(4) 0.60353(4) 0.02147(8) Uani d . 1 . . V
V5 0.84545(4) 0.03551(3) 0.44780(3) 0.01577(7) Uani d . 1 . . V
O1 1.07376(15) 0.09918(14) 0.43186(13) 0.0170(3) Uani d . 1 . . O
O2 0.94047(16) 0.15858(15) 0.60257(14) 0.0184(3) Uani d . 1 . . O
O3 0.82781(15) -0.10452(15) 0.31784(13) 0.0180(3) Uani d . 1 . . O
O4 1.22401(17) 0.30403(16) 0.29391(15) 0.0238(3) Uani d . 1 . . O
O5 0.92378(18) -0.35687(15) 0.54144(15) 0.0234(3) Uani d . 1 . . O
O6 0.66899(17) -0.29985(16) 0.45206(15) 0.0232(3) Uani d . 1 . . O
O7 0.96603(17) 0.10238(16) 0.18072(14) 0.0220(3) Uani d . 1 . . O
O8 1.21929(16) 0.04428(16) 0.26740(14) 0.0215(3) Uani d . 1 . . O
O9 0.82444(16) 0.15750(15) 0.34517(14) 0.0215(3) Uani d . 1 . . O
O10 0.67591(16) -0.04396(16) 0.48191(15) 0.0216(3) Uani d . 1 . . O
O11 0.9717(2) 0.36607(19) 0.19932(18) 0.0352(4) Uani d . 1 . . O
O12 0.51587(18) -0.25208(19) 0.62120(17) 0.0322(4) Uani d . 1 . . O
O13 0.7995(2) -0.38356(18) 0.28505(17) 0.0323(4) Uani d . 1 . . O
O14 0.96441(18) -0.15449(17) 0.13019(15) 0.0275(3) Uani d . 1 . . O
Ca 0.66038(5) 0.26588(5) -0.08695(4) 0.02440(10) Uani d . 1 . . Ca
OH3O 0.7869(2) -0.6424(2) 0.5522(2) 0.0455(5) Uani d . 1 . . O
H1 0.8449 -0.5444 0.5569 0.068 Uiso d . 1 . . H
H2 0.6972 -0.6668 0.4815 0.068 Uiso d . 1 . . H
H3 0.8485 -0.7042 0.5651 0.068 Uiso d . 1 . . H
OW1 0.6122(2) 0.13482(19) -0.29802(17) 0.0340(4) Uani d . 1 . . O
H11 0.5254 0.0999 -0.3534 0.051 Uiso d . 1 . . H
H12 0.6311 0.0651 -0.3059 0.051 Uiso d . 1 . . H
OW2 0.74576(18) 0.07273(17) -0.03426(15) 0.0270(3) Uani d . 1 . . O
H21 0.8269 0.0810 0.0288 0.041 Uiso d . 1 . . H
H22 0.7613 0.0219 -0.1001 0.041 Uiso d . 1 . . H
OW3 0.5977(2) 0.41033(19) -0.26022(19) 0.0385(4) Uani d . 1 . . O
H31 0.6443 0.4999 -0.2720 0.058 Uiso d . 1 . . H
H32 0.5150 0.3752 -0.3108 0.058 Uiso d . 1 . . H
OW4 0.9048(2) 0.36157(19) -0.1280(2) 0.0407(5) Uani d . 1 . . O
H41 0.9570 0.4475 -0.1423 0.061 Uiso d . 1 . . H
H42 0.9617 0.3027 -0.1237 0.061 Uiso d . 1 . . H
OW5 0.4032(2) 0.1410(2) -0.11776(19) 0.0445(5) Uani d . 1 . . O
H51 0.3664 0.0582 -0.0741 0.067 Uiso d . 1 . . H
H52 0.3411 0.1316 -0.1867 0.067 Uiso d . 1 . . H
OW6 0.6098(2) 0.2082(3) 0.12881(19) 0.0467(5) Uani d . 1 . . O
H61 0.6672 0.1782 0.2041 0.070 Uiso d . 1 . . H
H62 0.6268 0.2961 0.1143 0.070 Uiso d . 1 . . H
OW7 0.7158(3) 0.4828(2) 0.0254(2) 0.0603(7) Uani d . 1 . . O
H71 0.7200 0.5578 -0.0077 0.090 Uiso d . 1 . . H
H72 0.7323 0.5079 0.1121 0.090 Uiso d . 1 . . H
OW8 1.3361(3) 0.2903(3) 0.0749(2) 0.0651(7) Uani d . 1 . . O
H81 1.2655 0.2614 0.1235 0.098 Uiso d . 1 . . H
H82 1.3404 0.2440 -0.0018 0.098 Uiso d . 1 . . H

loop_
_atom_site_aniso_label
_atom_site_aniso_U_11
_atom_site_aniso_U_22
_atom_site_aniso_U_33
_atom_site_aniso_U_12
_atom_site_aniso_U_13
_atom_site_aniso_U_23
V1 0.02098(17) 0.01641(16) 0.01853(16) 0.00422(13) 0.00149(13) -0.00164(12)
V2 0.01767(16) 0.02201(17) 0.01384(15) 0.00679(13) 0.00185(12) -0.00056(12)
V3 0.02192(17) 0.02123(17) 0.02221(17) 0.00819(14) 0.00307(14) 0.00702(13)
V4 0.01582(16) 0.02401(18) 0.02180(17) 0.00429(13) 0.00336(13) 0.00302(13)
V5 0.01408(15) 0.01760(16) 0.01480(15) 0.00663(12) 0.00013(12) 0.00083(12)
O1 0.0172(6) 0.0186(7) 0.0148(6) 0.0068(5) 0.0020(5) 0.0018(5)
O2 0.0189(7) 0.0186(7) 0.0177(7) 0.0081(5) 0.0018(5) 0.0000(5)
O3 0.0149(6) 0.0215(7) 0.0148(6) 0.0054(5) -0.0003(5) -0.0009(5)
O4 0.0222(7) 0.0239(8) 0.0234(7) 0.0060(6) 0.0050(6) 0.0068(6)
O5 0.0271(8) 0.0174(7) 0.0253(8) 0.0083(6) 0.0047(6) 0.0031(6)
O6 0.0189(7) 0.0230(7) 0.0218(7) 0.0021(6) 0.0014(6) -0.0001(6)
O7 0.0221(7) 0.0267(8) 0.0162(7) 0.0093(6) 0.0015(6) 0.0033(6)
O8 0.0178(7) 0.0272(8) 0.0183(7) 0.0077(6) 0.0027(5) 0.0008(6)
O9 0.0215(7) 0.0237(7) 0.0203(7) 0.0110(6) 0.0020(6) 0.0054(6)
O10 0.0152(6) 0.0270(8) 0.0214(7) 0.0073(6) 0.0021(5) 0.0018(6)
O11 0.0378(10) 0.0341(9) 0.0378(10) 0.0181(8) 0.0083(8) 0.0173(8)
O12 0.0190(7) 0.0413(10) 0.0319(9) 0.0052(7) 0.0057(7) 0.0027(7)
O13 0.0356(9) 0.0259(8) 0.0285(9) 0.0055(7) 0.0022(7) -0.0086(7)
O14 0.0279(8) 0.0319(9) 0.0205(7) 0.0095(7) 0.0028(6) -0.0050(6)
Ca 0.0213(2) 0.0271(2) 0.0229(2) 0.00828(17) 0.00202(16) 0.00073(16)
OH3O 0.0385(11) 0.0352(10) 0.0600(13) 0.0127(8) 0.0067(10) -0.0001(9)
OW1 0.0347(9) 0.0363(9) 0.0295(9) 0.0198(8) -0.0068(7) -0.0086(7)
OW2 0.0254(8) 0.0344(9) 0.0223(8) 0.0134(7) 0.0030(6) 0.0028(6)
OW3 0.0368(10) 0.0293(9) 0.0385(10) 0.0091(8) -0.0085(8) 0.0028(8)
OW4 0.0273(9) 0.0270(9) 0.0680(14) 0.0070(7) 0.0161(9) 0.0101(9)
OW5 0.0241(9) 0.0608(13) 0.0305(9) 0.0005(9) -0.0060(7) 0.0132(9)
OW6 0.0430(11) 0.0781(16) 0.0273(9) 0.0315(11) 0.0089(8) 0.0121(10)
OW7 0.103(2) 0.0447(12) 0.0334(11) 0.0348(13) 0.0029(12) -0.0073(9)
OW8 0.090(2) 0.0884(19) 0.0415(13) 0.0551(17) 0.0273(13) 0.0154(12)

loop_
_atom_type_symbol
_atom_type_description
_atom_type_scat_dispersion_real
_atom_type_scat_dispersion_imag
_atom_type_scat_source
V V 0.3005 0.5294 'International Tables Vol C Tables 4.2.6.8 and 6.1.1.4'
Ca Ca 0.2262 0.3064 'International Tables Vol C Tables 4.2.6.8 and 6.1.1.4'
O O 0.0106 0.0060 'International Tables Vol C Tables 4.2.6.8 and 6.1.1.4'
H H 0.0000 0.0000 'International Tables Vol C Tables 4.2.6.8 and 6.1.1.4'

loop_
_geom_angle_atom_site_label_1
_geom_angle_atom_site_label_2
_geom_angle_atom_site_label_3
_geom_angle_site_symmetry_1
_geom_angle_site_symmetry_3
_geom_angle
O13 V1 O5 . . 102.84(8)
O13 V1 O6 . . 102.83(8)
O5 V1 O6 . . 95.41(7)
O13 V1 O3 . . 101.19(8)
O5 V1 O3 . . 153.69(7)
O6 V1 O3 . . 89.54(7)
O13 V1 O2 . 2_756 100.32(8)
O5 V1 O2 . 2_756 89.15(7)
O6 V1 O2 . 2_756 154.74(7)
O3 V1 O2 . 2_756 76.10(6)
O13 V1 O1 . 2_756 175.17(8)
O5 V1 O1 . 2_756 80.17(6)
O6 V1 O1 . 2_756 80.50(6)
O3 V1 O1 . 2_756 75.19(5)
O2 V1 O1 2_756 2_756 75.82(5)
O14 V2 O8 . . 103.82(8)
O14 V2 O7 . . 102.52(8)
O8 V2 O7 . . 95.49(7)
O14 V2 O3 . . 98.54(7)
O8 V2 O3 . . 155.28(6)
O7 V2 O3 . . 89.77(6)
O14 V2 O2 . 2_756 99.49(7)
O8 V2 O2 . 2_756 90.20(6)
O7 V2 O2 . 2_756 155.20(7)
O3 V2 O2 . 2_756 75.70(6)
O14 V2 O1 . . 173.63(7)
O8 V2 O1 . . 81.15(6)
O7 V2 O1 . . 80.73(6)
O3 V2 O1 . . 75.87(5)
O2 V2 O1 2_756 . 76.31(5)
O11 V3 O4 . . 103.95(9)
O11 V3 O7 . . 101.77(9)
O4 V3 O7 . . 91.79(7)
O11 V3 O5 . 2_756 102.52(9)
O4 V3 O5 . 2_756 91.03(7)
O7 V3 O5 . 2_756 154.08(7)
O11 V3 O9 . . 99.75(8)
O4 V3 O9 . . 156.29(6)
O7 V3 O9 . . 83.77(7)
O5 V3 O9 2_756 . 83.35(7)
O11 V3 O1 . . 174.39(8)
O4 V3 O1 . . 81.64(6)
O7 V3 O1 . . 77.37(6)
O5 V3 O1 2_756 . 77.56(6)
O9 V3 O1 . . 74.66(5)
O12 V4 O4 . 2_756 104.34(8)
O12 V4 O6 . . 102.87(8)
O4 V4 O6 2_756 . 92.49(7)
O12 V4 O8 . 2_756 101.27(8)
O4 V4 O8 2_756 2_756 90.74(7)
O6 V4 O8 . 2_756 154.01(7)
O12 V4 O10 . . 99.58(8)
O4 V4 O10 2_756 . 156.01(7)
O6 V4 O10 . . 83.90(7)
O8 V4 O10 2_756 . 82.75(6)
O12 V4 O1 . 2_756 173.65(8)
O4 V4 O1 2_756 2_756 81.80(6)
O6 V4 O1 . 2_756 78.22(6)
O8 V4 O1 2_756 2_756 76.74(6)
O10 V4 O1 . 2_756 74.25(5)
O10 V5 O9 . . 106.46(7)
O10 V5 O2 . . 98.06(7)
O9 V5 O2 . . 97.10(7)
O10 V5 O3 . . 97.06(7)
O9 V5 O3 . . 97.00(7)
O2 V5 O3 . . 155.46(6)
O10 V5 O1 . 2_756 87.76(6)
O9 V5 O1 . 2_756 165.76(7)
O2 V5 O1 . 2_756 81.21(6)
O3 V5 O1 . 2_756 80.19(6)
O10 V5 O1 . . 166.23(7)
O9 V5 O1 . . 87.27(6)
O2 V5 O1 . . 80.90(6)
O3 V5 O1 . . 79.83(6)
O1 V5 O1 2_756 . 78.49(6)
V5 O1 V5 2_756 . 101.51(6)
V5 O1 V2 2_756 . 93.07(5)
V5 O1 V2 . . 93.82(5)
V5 O1 V1 2_756 2_756 93.47(5)
V5 O1 V1 . 2_756 92.63(5)
V2 O1 V1 . 2_756 169.73(7)
V5 O1 V3 2_756 . 170.85(7)
V5 O1 V3 . . 87.64(5)
V2 O1 V3 . . 86.12(5)
V1 O1 V3 2_756 . 86.17(5)
V5 O1 V4 2_756 2_756 87.83(5)
V5 O1 V4 . 2_756 170.56(7)
V2 O1 V4 . 2_756 86.96(5)
V1 O1 V4 2_756 2_756 85.39(5)
V3 O1 V4 . 2_756 83.03(5)
V5 O2 V1 . 2_756 108.14(7)
V5 O2 V2 . 2_756 106.58(7)
V1 O2 V2 2_756 2_756 100.21(6)
V5 O3 V1 . . 108.35(7)
V5 O3 V2 . . 107.69(7)
V1 O3 V2 . . 100.61(6)
V4 O4 V3 2_756 . 113.53(8)
V1 O5 V3 . 2_756 115.05(8)
V1 O6 V4 . . 114.70(8)
V2 O7 V3 . . 114.68(8)
V2 O8 V4 . 2_756 114.07(8)
V5 O9 V3 . . 110.43(7)
V5 O10 V4 . . 110.16(7)
H1 OH3O H2 . . 110.4
H1 OH3O H3 . . 114.6
H2 OH3O H3 . . 119.4
H11 OW1 H12 . . 92.1
H21 OW2 H22 . . 100.6
H31 OW3 H32 . . 112.9
H41 OW4 H42 . . 111.6
H51 OW5 H52 . . 106.5
H61 OW6 H62 . . 123.4
H71 OW7 H72 . . 102.0
H81 OW8 H82 . . 128.2

loop_
_geom_bond_atom_site_label_1
_geom_bond_atom_site_label_2
_geom_bond_site_symmetry_2
_geom_bond_distance
_geom_bond_publ_flag
V1 O13 . 1.6063(16) y
V1 O5 . 1.8267(15) y
V1 O6 . 1.8299(16) y
V1 O3 . 1.9971(15) y
V1 O2 2_756 2.0095(15) y
V1 O1 2_756 2.2587(14) y
V2 O14 . 1.6167(16) y
V2 O8 . 1.8179(15) y
V2 O7 . 1.8209(15) y
V2 O3 . 2.0127(15) y
V2 O2 2_756 2.0119(14) y
V2 O1 . 2.2242(14) y
V3 O11 . 1.6026(17) y
V3 O4 . 1.8448(16) y
V3 O7 . 1.8637(16) y
V3 O5 2_756 1.8795(16) y
V3 O9 . 2.0538(15) y
V3 O1 . 2.3182(14) y
V4 O12 . 1.6055(16) y
V4 O4 2_756 1.8321(16) y
V4 O6 . 1.8593(16) y
V4 O8 2_756 1.9110(15) y
V4 O10 . 2.0561(16) y
V4 O1 2_756 2.3219(14) y
V5 O10 . 1.6889(15) y
V5 O9 . 1.6937(15) y
V5 O2 . 1.9128(14) y
V5 O3 . 1.9280(14) y
V5 O1 2_756 2.1100(14) y
V5 O1 . 2.1326(14) y
OH3O H1 . 0.964 ?
OH3O H2 . 0.971 ?
OH3O H3 . 1.001 ?
OW1 H11 . 0.869 ?
OW1 H12 . 0.806 ?
OW2 H21 . 0.891 ?
OW2 H22 . 0.940 ?
OW3 H31 . 0.897 ?
OW3 H32 . 0.819 ?
OW4 H41 . 0.886 ?
OW4 H42 . 0.944 ?
OW5 H51 . 0.964 ?
OW5 H52 . 0.818 ?
OW6 H61 . 0.981 ?
OW6 H62 . 0.879 ?
OW7 H71 . 0.838 ?
OW7 H72 . 0.917 ?
OW8 H81 . 0.918 ?
OW8 H82 . 0.958 ?

loop_
_geom_contact_atom_site_label_1
_geom_contact_atom_site_label_2
_geom_contact_distance
_geom_contact_publ_flag
Ca OW5 2.3291(19) y
Ca OW7 2.357(2) y
Ca OW4 2.3774(19) y
Ca OW2 2.4195(17) y
Ca OW3 2.4621(18) y
Ca OW1 2.4762(18) y
Ca OW6 2.475(2) y

loop_
_geom_hbond_atom_site_label_D
_geom_hbond_atom_site_label_H
_geom_hbond_atom_site_label_A
_geom_hbond_site_symmetry_A
_geom_hbond_distance_DH
_geom_hbond_distance_HA
_geom_hbond_distance_DA
_geom_hbond_angle_DHA
_geom_hbond_publ_flag
OH3O H1 O5 . 0.964 1.833 2.785(3) 168.9 y
OH3O H2 O12 2_646 0.971 1.993 2.932(3) 162.3 y
OH3O H3 O2 1_545 1.001 1.910 2.902(2) 170.5 y
OW1 H11 O10 2_655 0.869 2.011 2.875(2) 172.7 y
OW1 H12 O8 2_755 0.806 2.097 2.828(2) 150.8 y
OW2 H21 O7 . 0.891 1.814 2.690(2) 167.1 y
OW2 H22 O8 2_755 0.940 1.970 2.885(2) 163.9 y
OW3 H31 O4 2_765 0.897 2.026 2.917(2) 172.1 y
OW3 H32 O6 2_655 0.819 1.971 2.785(2) 171.9 y
OW4 H41 O11 2_765 0.886 1.945 2.815(3) 167.0 y
OW4 H42 O14 2_755 0.944 1.899 2.829(2) 167.8 y
OW5 H51 OW2 2_655 0.964 1.966 2.892(2) 160.3 y
OW5 H52 O3 2_655 0.818 1.835 2.639(2) 167.2 y
OW6 H61 O9 . 0.981 1.953 2.913(2) 165.4 y
OW6 H62 OW7 . 0.879 2.129 2.952(3) 155.5 y
OW7 H71 OW8 2_765 0.838 1.909 2.715(3) 161.1 y
OW7 H72 O13 1_565 0.917 1.998 2.889(3) 163.4 y
OW8 H81 O4 . 0.918 2.016 2.799(3) 142.3 y
OW8 H82 OW5 1_655 0.958 1.944 2.868(3) 161.4 y
